data_7026979
loop_
_publ_author_name
'Paine, Tapan K.'
'Weyherm\"uller, Thomas'
'Wieghardt, Karl'
'Chaudhuri, Phalguni'

_publ_section_title
;
 Aerial oxidation of primary alcohols and amines catalyzed by Cu(II) complexes
 of 2,2'-selenobis(4,6-di-tert-butylphenol) providing [O,Se,O]-donor atoms
;
_journal_coden_ASTM DTARAF
_journal_issue 14
_journal_name_full 'Dalton Transactions'
_journal_page_first 2092
_journal_page_last 2101
_journal_paper_doi 10.1039/b403953j
_journal_year 2004
_chemical_formula_structural '[C84 H120 Cu2 O6 Se2], 2.5 CH2Cl2'
_chemical_formula_sum 'C86.5 H125 Cl5 Cu2 O6 Se2'
_chemical_formula_weight 1723.11
_space_group_IT_number 15
_symmetry_cell_setting monoclinic
_symmetry_space_group_name_Hall '-C 2yc'
_symmetry_space_group_name_H-M 'C 1 2/c 1'
_atom_sites_solution_hydrogens geom
_atom_sites_solution_primary direct
_atom_sites_solution_secondary difmap
_audit_creation_method SHELXL
_cell_angle_alpha 90.00
_cell_angle_beta 100.57(2)
_cell_angle_gamma 90.00
_cell_formula_units_Z 8
_cell_length_a 18.466(2)
_cell_length_b 21.457(3)
_cell_length_c 44.773(5)
_cell_measurement_reflns_used 6863
_cell_measurement_temperature 100(2)
_cell_volume 17439(4)
_computing_cell_refinement 'Siemens SAINT'
_computing_data_collection 'Siemens SAINT'
_computing_data_reduction 'Siemens SAINT'
_computing_structure_refinement 'SHELXL-93 (Sheldrick, 1993)'
_computing_structure_solution 'SHELXS-86 (Sheldrick, 1990)'
_diffrn_ambient_temperature 100(2)
_diffrn_measurement_device 'Siemens SAMRT CCD-Detector'
_diffrn_measurement_method '\w, 0.3 deg./frame'
_diffrn_radiation_monochromator graphite
_diffrn_radiation_source 'fine-focus sealed tube'
_diffrn_radiation_type MoK\a
_diffrn_radiation_wavelength 0.71073
_diffrn_reflns_av_R_equivalents 0.1511
_diffrn_reflns_av_sigmaI/netI 0.1209
_diffrn_reflns_limit_h_max 28
_diffrn_reflns_limit_h_min -25
_diffrn_reflns_limit_k_max 32
_diffrn_reflns_limit_k_min -21
_diffrn_reflns_limit_l_max 68
_diffrn_reflns_limit_l_min -49
_diffrn_reflns_number 67266
_diffrn_reflns_theta_max 25.00
_diffrn_reflns_theta_min 1.62
_exptl_absorpt_coefficient_mu 1.525
_exptl_absorpt_correction_T_max 0.888
_exptl_absorpt_correction_T_min 0.679
_exptl_absorpt_correction_type 'SADABS, G.M. Sheldrick 1994'
_exptl_crystal_colour 'dark red'
_exptl_crystal_density_diffrn 1.313
_exptl_crystal_description 'transparent block'
_exptl_crystal_F_000 7224
_exptl_crystal_size_max 0.20
_exptl_crystal_size_mid 0.14
_exptl_crystal_size_min 0.08
_refine_diff_density_max 1.418
_refine_diff_density_min -1.193
_refine_diff_density_rms 0.120
_refine_ls_extinction_method none
_refine_ls_goodness_of_fit_all 1.036
_refine_ls_goodness_of_fit_obs 1.152
_refine_ls_matrix_type full
_refine_ls_number_parameters 912
_refine_ls_number_reflns 15249
_refine_ls_number_restraints 6
_refine_ls_restrained_S_all 1.045
_refine_ls_restrained_S_obs 1.153
_refine_ls_R_factor_all 0.1300
_refine_ls_R_factor_obs 0.0751
_refine_ls_shift/esd_max -0.116
_refine_ls_shift/esd_mean 0.001
_refine_ls_structure_factor_coef Fsqd
_refine_ls_weighting_details 'w=1/[\s^2^(Fo^2^)+(0.0499P)^2^+153.8834P] where P=(Fo^2^+2Fc^2^)/3'
_refine_ls_weighting_scheme calc
_refine_ls_wR_factor_all 0.1580
_refine_ls_wR_factor_obs 0.1379
_reflns_number_observed 9855
_reflns_number_total 15324
_reflns_observed_criterion >2sigma(I)
_cod_data_source_file b403953jsup1.cif
_cod_data_source_block 7
_cod_depositor_comments
;
The following automatic conversions were performed:

'_symmetry_cell_setting' value 'Monoclinic' changed to 'monoclinic'
according to /home/saulius/struct/CIF-dictionaries/cif_core.dic
dictionary named 'cif_core.dic' version 2.4.2 from 2011-04-26.

Automatic conversion script
Id: cif_fix_values 1891 2012-01-12 08:04:46Z andrius 

The following automatic conversions were performed:

'_refine_ls_weighting_scheme' value 'calc
w=1/[\s^2^(Fo^2^)+(0.0499P)^2^+153.8834P] where P=(Fo^2^+2Fc^2^)/3'
was changed to 'calc'. New tag '_refine_ls_weighting_details' was
created. The value of the new tag was set to
'w=1/[\s^2^(Fo^2^)+(0.0499P)^2^+153.8834P] where P=(Fo^2^+2Fc^2^)/3'.

Automatic conversion script
Id: cif_fix_values 3143 2015-03-26 13:38:13Z robertas 
;
_cod_original_cell_volume 17439.2(36)
_cod_original_sg_symbol_H-M C2/c
_cod_original_formula_sum 'C86.50 H125 Cl5 Cu2 O6 Se2'
_cod_database_code 7026979

loop_
_symmetry_equiv_pos_as_xyz
'x, y, z'
'-x, y, -z+1/2'
'x+1/2, y+1/2, z'
'-x+1/2, y+1/2, -z+1/2'
'-x, -y, -z'
'x, -y, z-1/2'
'-x+1/2, -y+1/2, -z'
'x+1/2, -y+1/2, z-1/2'

loop_
_atom_site_aniso_label
_atom_site_aniso_U_11
_atom_site_aniso_U_22
_atom_site_aniso_U_33
_atom_site_aniso_U_23
_atom_site_aniso_U_13
_atom_site_aniso_U_12
Se1 0.0134(3) 0.0108(3) 0.0121(3) -0.0005(3) 0.0015(3) 0.0000(3)
Se2 0.0122(3) 0.0082(3) 0.0139(3) 0.0002(3) 0.0014(3) 0.0001(3)
Cu1 0.0122(4) 0.0097(4) 0.0139(4) 0.0007(3) 0.0014(3) 0.0002(3)
Cu2 0.0123(4) 0.0083(4) 0.0146(4) -0.0001(3) 0.0026(3) -0.0005(3)
O1 0.009(2) 0.014(2) 0.022(3) 0.001(2) 0.002(2) 0.000(2)
O2 0.011(2) 0.012(2) 0.017(2) -0.002(2) 0.003(2) 0.002(2)
O3 0.014(2) 0.011(2) 0.015(2) 0.001(2) 0.004(2) 0.001(2)
O4 0.014(2) 0.011(2) 0.024(3) -0.001(2) 0.004(2) -0.003(2)
O5 0.017(2) 0.012(2) 0.005(2) -0.002(2) 0.000(2) 0.001(2)
O6 0.011(2) 0.012(2) 0.010(2) 0.003(2) 0.000(2) 0.000(2)
C1 0.018(4) 0.013(3) 0.007(3) 0.007(3) 0.001(3) 0.001(3)
C2 0.020(4) 0.009(3) 0.012(3) 0.005(3) 0.007(3) -0.001(3)
C3 0.029(4) 0.016(4) 0.014(4) 0.000(3) 0.010(3) 0.000(3)
C4 0.015(4) 0.025(4) 0.019(4) -0.010(3) 0.006(3) -0.001(3)
C5 0.011(4) 0.028(4) 0.019(4) -0.005(3) 0.005(3) -0.003(3)
C6 0.029(4) 0.011(3) 0.007(3) 0.002(3) 0.005(3) 0.007(3)
C7 0.021(4) 0.012(3) 0.014(3) 0.004(3) 0.007(3) -0.004(3)
C8 0.018(4) 0.016(4) 0.013(4) -0.005(3) 0.002(3) 0.001(3)
C9 0.015(4) 0.014(4) 0.021(4) -0.001(3) -0.001(3) 0.000(3)
C10 0.023(4) 0.019(4) 0.009(3) -0.004(3) -0.001(3) 0.003(3)
C11 0.020(4) 0.015(4) 0.014(4) -0.005(3) 0.003(3) -0.003(3)
C12 0.014(4) 0.006(3) 0.023(4) -0.003(3) -0.001(3) 0.001(3)
C13 0.017(4) 0.006(3) 0.025(4) 0.001(3) 0.011(3) 0.003(3)
C14 0.006(3) 0.003(3) 0.022(4) -0.001(3) 0.004(3) 0.004(2)
C15 0.015(4) 0.014(4) 0.025(4) 0.008(3) 0.007(3) 0.007(3)
C16 0.035(4) 0.005(3) 0.031(4) 0.001(3) 0.022(4) 0.004(3)
C17 0.014(4) 0.016(4) 0.037(5) -0.004(3) 0.015(3) -0.001(3)
C18 0.018(4) 0.014(4) 0.019(4) -0.002(3) 0.003(3) 0.003(3)
C19 0.024(4) 0.007(3) 0.022(4) 0.001(3) 0.006(3) 0.001(3)
C20 0.024(4) 0.022(4) 0.020(4) -0.007(3) -0.005(3) 0.003(3)
C21 0.027(4) 0.013(4) 0.038(5) -0.001(3) 0.015(4) 0.004(3)
C22 0.026(4) 0.018(4) 0.020(4) 0.000(3) 0.004(3) 0.001(3)
C23 0.012(4) 0.055(6) 0.048(5) -0.040(4) 0.007(4) -0.008(4)
C27 0.023(4) 0.030(4) 0.013(4) 0.002(3) 0.001(3) 0.007(3)
C28 0.026(4) 0.053(5) 0.021(4) 0.012(4) -0.001(3) 0.021(4)
C29 0.039(5) 0.030(4) 0.013(4) 0.004(3) 0.001(3) 0.014(4)
C30 0.027(4) 0.038(5) 0.033(5) 0.005(4) -0.004(4) 0.000(4)
C31 0.017(4) 0.023(4) 0.017(4) -0.007(3) 0.003(3) 0.002(3)
C32 0.025(4) 0.021(4) 0.025(4) -0.002(3) 0.010(3) -0.001(3)
C33 0.021(4) 0.029(4) 0.020(4) -0.008(3) 0.009(3) -0.002(3)
C34 0.025(4) 0.034(4) 0.023(4) 0.004(3) 0.011(3) 0.004(3)
C35 0.020(4) 0.018(4) 0.027(4) 0.007(3) 0.007(3) 0.005(3)
C36 0.024(4) 0.038(5) 0.030(5) 0.019(4) -0.003(3) 0.000(4)
C37 0.033(5) 0.027(4) 0.033(5) 0.021(4) 0.009(4) 0.008(4)
C38 0.041(5) 0.015(4) 0.017(4) 0.002(3) 0.003(3) 0.001(3)
C39 0.042(5) 0.019(4) 0.048(5) -0.015(4) 0.022(4) -0.020(4)
C40 0.104(8) 0.030(5) 0.045(6) -0.027(4) 0.048(6) -0.048(5)
C41 0.046(6) 0.059(7) 0.101(9) -0.037(6) 0.008(6) -0.034(5)
C42 0.083(7) 0.025(5) 0.052(6) -0.022(4) 0.035(5) -0.018(5)
C51 0.004(3) 0.008(3) 0.028(4) -0.001(3) 0.003(3) -0.002(3)
C52 0.013(4) 0.015(4) 0.028(4) 0.003(3) 0.004(3) 0.007(3)
C53 0.017(4) 0.020(4) 0.029(4) -0.003(3) 0.006(3) 0.004(3)
C54 0.019(4) 0.013(4) 0.033(4) -0.002(3) 0.011(3) 0.004(3)
C55 0.020(4) 0.013(4) 0.024(4) 0.007(3) 0.010(3) 0.004(3)
C56 0.021(4) 0.008(3) 0.013(3) 0.000(3) 0.000(3) 0.006(3)
C57 0.019(4) 0.007(3) 0.011(3) 0.002(3) -0.006(3) 0.001(3)
C58 0.016(4) 0.022(4) 0.015(4) -0.008(3) 0.002(3) -0.001(3)
C59 0.022(4) 0.015(4) 0.015(4) -0.006(3) 0.008(3) -0.006(3)
C60 0.020(4) 0.012(4) 0.016(4) 0.000(3) 0.000(3) 0.003(3)
C61 0.020(4) 0.016(4) 0.013(4) -0.003(3) 0.004(3) 0.003(3)
C63 0.018(4) 0.012(3) 0.014(4) -0.008(3) 0.007(3) 0.002(3)
C64 0.010(3) 0.007(3) 0.015(4) 0.001(3) 0.005(3) 0.000(3)
C65 0.008(3) 0.018(4) 0.018(4) 0.003(3) 0.008(3) 0.001(3)
C66 0.016(4) 0.017(4) 0.016(4) -0.006(3) 0.000(3) -0.001(3)
C67 0.013(3) 0.011(3) 0.018(4) -0.006(3) 0.007(3) 0.000(3)
C68 0.017(4) 0.015(4) 0.008(3) 0.003(3) 0.005(3) 0.001(3)
C69 0.026(4) 0.003(3) 0.027(4) 0.001(3) 0.006(3) 0.001(3)
C70 0.030(4) 0.011(4) 0.032(4) -0.008(3) 0.011(3) -0.004(3)
C71 0.045(5) 0.013(4) 0.036(5) 0.005(3) 0.003(4) 0.004(4)
C72 0.029(4) 0.013(4) 0.044(5) -0.004(3) 0.011(4) -0.005(3)
C73 0.030(5) 0.012(4) 0.067(6) -0.008(4) 0.029(4) -0.005(3)
C74 0.054(7) 0.060(7) 0.252(18) 0.083(9) 0.094(10) 0.036(6)
C75 0.097(9) 0.121(10) 0.093(9) -0.083(8) 0.088(8) -0.077(8)
C76 0.034(5) 0.031(5) 0.045(5) 0.001(4) 0.024(4) 0.001(4)
C77 0.024(4) 0.022(4) 0.018(4) 0.000(3) 0.008(3) 0.002(3)
C78 0.036(5) 0.051(5) 0.009(4) -0.006(4) 0.007(3) 0.000(4)
C79 0.063(6) 0.029(5) 0.032(5) 0.006(4) 0.026(4) -0.002(4)
C80 0.036(5) 0.047(5) 0.016(4) 0.005(4) 0.009(3) 0.009(4)
C81 0.021(4) 0.013(4) 0.013(4) 0.004(3) 0.004(3) 0.007(3)
C82 0.017(4) 0.020(4) 0.027(4) -0.004(3) 0.003(3) 0.005(3)
C83 0.028(4) 0.016(4) 0.022(4) 0.003(3) 0.009(3) 0.007(3)
C84 0.028(4) 0.042(5) 0.019(4) 0.013(3) 0.006(3) 0.023(4)
C85 0.017(4) 0.015(4) 0.014(4) -0.001(3) 0.001(3) -0.003(3)
C86 0.020(4) 0.017(4) 0.017(4) 0.003(3) -0.007(3) -0.002(3)
C87 0.019(4) 0.039(5) 0.018(4) 0.010(3) 0.003(3) -0.002(3)
C88 0.027(4) 0.019(4) 0.019(4) 0.001(3) 0.005(3) 0.004(3)
C89 0.029(4) 0.010(4) 0.025(4) -0.007(3) 0.008(3) -0.005(3)
C90 0.083(7) 0.020(4) 0.042(5) -0.002(4) 0.029(5) -0.022(4)
C91 0.053(6) 0.021(4) 0.040(5) -0.010(4) 0.011(4) -0.006(4)
C92 0.042(5) 0.031(5) 0.059(6) -0.018(4) 0.017(4) -0.017(4)
C97 0.060(8) 0.011(6) 0.052(8) 0.000 0.019(7) 0.000
Cl1 0.132(3) 0.058(2) 0.063(2) 0.0275(14) 0.049(2) 0.056(2)
C98 0.040(5) 0.036(5) 0.037(5) -0.001(4) -0.003(4) 0.007(4)
Cl2 0.043(2) 0.057(2) 0.0266(15) -0.0082(13) -0.0006(13) 0.012(2)
Cl3 0.030(2) 0.107(3) 0.119(4) -0.030(3) -0.001(2) -0.013(2)

loop_
_atom_site_label
_atom_site_type_symbol
_atom_site_fract_x
_atom_site_fract_y
_atom_site_fract_z
_atom_site_U_iso_or_equiv
_atom_site_thermal_displace_type
_atom_site_occupancy
_atom_site_calc_flag
_atom_site_refinement_flags
_atom_site_disorder_group
Se1 Se 0.56088(3) 0.79801(3) 0.147818(14) 0.0122(2) Uani 1 d . .
Se2 Se 0.90773(3) 0.88909(3) 0.133128(14) 0.0116(2) Uani 1 d . .
Cu1 Cu 0.67906(4) 0.84580(3) 0.16671(2) 0.0121(2) Uani 1 d . .
Cu2 Cu 0.81652(4) 0.82054(3) 0.14837(2) 0.0117(2) Uani 1 d . .
O1 O 0.6306(2) 0.9167(2) 0.17670(10) 0.0149(10) Uani 1 d . .
O2 O 0.6678(2) 0.7737(2) 0.10253(9) 0.0137(10) Uani 1 d . .
O3 O 0.7364(2) 0.7727(2) 0.16084(9) 0.0132(10) Uani 1 d . .
O4 O 0.8465(2) 0.7585(2) 0.12426(10) 0.0161(10) Uani 1 d . .
O5 O 0.7583(2) 0.9545(2) 0.13064(9) 0.0114(9) Uani 1 d . .
O6 O 0.7810(2) 0.8757(2) 0.17673(9) 0.0112(9) Uani 1 d . .
C1 C 0.5583(3) 0.9183(3) 0.17419(13) 0.0124(14) Uani 1 d . .
C2 C 0.5211(4) 0.9707(3) 0.18434(14) 0.0132(14) Uani 1 d . .
C3 C 0.4447(4) 0.9683(3) 0.18077(14) 0.019(2) Uani 1 d . .
H3 H 0.4208(4) 1.0030(3) 0.18686(14) 0.023 Uiso 1 calc R .
C4 C 0.4009(4) 0.9179(3) 0.16874(15) 0.019(2) Uani 1 d . .
C5 C 0.4370(3) 0.8675(3) 0.15924(15) 0.019(2) Uani 1 d . .
H5 H 0.4106(3) 0.8324(3) 0.15147(15) 0.023 Uiso 1 calc R .
C6 C 0.5130(4) 0.8692(3) 0.16130(14) 0.0155(15) Uani 1 d . .
C7 C 0.5496(4) 0.8181(3) 0.10475(14) 0.0149(14) Uani 1 d . .
C8 C 0.4868(4) 0.8492(3) 0.09097(14) 0.0158(15) Uani 1 d . .
H8 H 0.4520(4) 0.8610(3) 0.10247(14) 0.019 Uiso 1 calc R .
C9 C 0.4751(4) 0.8631(3) 0.06018(15) 0.0173(15) Uani 1 d . .
C10 C 0.5291(4) 0.8448(3) 0.04414(14) 0.0172(15) Uani 1 d . .
H10 H 0.5214(4) 0.8538(3) 0.02348(14) 0.021 Uiso 1 calc R .
C11 C 0.5931(4) 0.8143(3) 0.05646(14) 0.0162(15) Uani 1 d . .
C12 C 0.6024(3) 0.8003(3) 0.08803(14) 0.0148(14) Uani 1 d . .
C13 C 0.6627(4) 0.7194(3) 0.11919(15) 0.0154(15) Uani 1 d . .
C14 C 0.7026(3) 0.7192(3) 0.14936(14) 0.0101(14) Uani 1 d . .
C15 C 0.7003(4) 0.6661(3) 0.16734(15) 0.017(2) Uani 1 d . .
C16 C 0.6591(4) 0.6153(3) 0.1538(2) 0.022(2) Uani 1 d . .
H16 H 0.6581(4) 0.5794(3) 0.1654(2) 0.026 Uiso 1 calc R .
C17 C 0.6196(4) 0.6151(3) 0.1243(2) 0.021(2) Uani 1 d . .
C18 C 0.6219(4) 0.6692(3) 0.10726(15) 0.0169(15) Uani 1 d . .
H18 H 0.5952(4) 0.6711(3) 0.08752(15) 0.020 Uiso 1 calc R .
C19 C 0.5658(4) 1.0262(3) 0.19985(15) 0.0172(15) Uani 1 d . .
C20 C 0.6133(4) 1.0033(3) 0.22962(15) 0.023(2) Uani 1 d . .
H20A H 0.5820(4) 0.9863(3) 0.24250(15) 0.035 Uiso 1 calc R .
H20B H 0.6408(4) 1.0377(3) 0.23975(15) 0.035 Uiso 1 calc R .
H20C H 0.6467(4) 0.9718(3) 0.22522(15) 0.035 Uiso 1 calc R .
C21 C 0.6152(4) 1.0534(3) 0.1793(2) 0.025(2) Uani 1 d . .
H21A H 0.6469(4) 1.0214(3) 0.1740(2) 0.037 Uiso 1 calc R .
H21B H 0.6447(4) 1.0864(3) 0.1898(2) 0.037 Uiso 1 calc R .
H21C H 0.5853(4) 1.0697(3) 0.1611(2) 0.037 Uiso 1 calc R .
C22 C 0.5162(4) 1.0785(3) 0.2079(2) 0.021(2) Uani 1 d . .
H22A H 0.4846(4) 1.0624(3) 0.2208(2) 0.032 Uiso 1 calc R .
H22B H 0.4868(4) 1.0947(3) 0.1896(2) 0.032 Uiso 1 calc R .
H22C H 0.5462(4) 1.1113(3) 0.2182(2) 0.032 Uiso 1 calc R .
C23 C 0.3169(4) 0.9175(4) 0.1662(2) 0.038(2) Uani 1 d . .
C24 C 0.2998(9) 0.8549(7) 0.1870(4) 0.035(4) Uiso 0.50 d P 1
H24A H 0.3248(9) 0.8599(7) 0.2076(4) 0.052 Uiso 0.50 calc PR 1
H24B H 0.3171(9) 0.8178(7) 0.1785(4) 0.052 Uiso 0.50 calc PR 1
H24C H 0.2478(9) 0.8516(7) 0.1865(4) 0.052 Uiso 0.50 calc PR 1
C25 C 0.2794(9) 0.9082(8) 0.1363(4) 0.036(4) Uiso 0.50 d P 1
H25A H 0.3022(9) 0.8748(8) 0.1272(4) 0.055 Uiso 0.50 calc PR 1
H25B H 0.2814(9) 0.9457(8) 0.1248(4) 0.055 Uiso 0.50 calc PR 1
H25C H 0.2289(9) 0.8978(8) 0.1366(4) 0.055 Uiso 0.50 calc PR 1
C26 C 0.2896(8) 0.9684(7) 0.1847(3) 0.022(3) Uiso 0.50 d P 1
H26A H 0.3199(8) 0.9698(7) 0.2046(3) 0.033 Uiso 0.50 calc PR 1
H26B H 0.2396(8) 0.9599(7) 0.1865(3) 0.033 Uiso 0.50 calc PR 1
H26C H 0.2920(8) 1.0077(7) 0.1748(3) 0.033 Uiso 0.50 calc PR 1
C24X C 0.2867(9) 0.9810(7) 0.1428(4) 0.034(4) Uiso 0.50 d P 2
H24D H 0.3009(9) 0.9753(7) 0.1234(4) 0.051 Uiso 0.50 calc PR 2
H24E H 0.3084(9) 1.0185(7) 0.1521(4) 0.051 Uiso 0.50 calc PR 2
H24F H 0.2340(9) 0.9839(7) 0.1401(4) 0.051 Uiso 0.50 calc PR 2
C25X C 0.2936(8) 0.9307(7) 0.1930(3) 0.025(3) Uiso 0.50 d P 2
H25D H 0.3237(8) 0.9631(7) 0.2036(3) 0.038 Uiso 0.50 calc PR 2
H25E H 0.2977(8) 0.8939(7) 0.2055(3) 0.038 Uiso 0.50 calc PR 2
H25F H 0.2432(8) 0.9441(7) 0.1887(3) 0.038 Uiso 0.50 calc PR 2
C26X C 0.2781(8) 0.8684(7) 0.1461(3) 0.027(4) Uiso 0.50 d P 2
H26D H 0.3002(8) 0.8643(7) 0.1284(3) 0.041 Uiso 0.50 calc PR 2
H26E H 0.2271(8) 0.8796(7) 0.1400(3) 0.041 Uiso 0.50 calc PR 2
H26F H 0.2816(8) 0.8294(7) 0.1568(3) 0.041 Uiso 0.50 calc PR 2
C27 C 0.4072(4) 0.9003(3) 0.04440(15) 0.022(2) Uani 1 d . .
C28 C 0.3564(4) 0.9181(4) 0.0662(2) 0.034(2) Uani 1 d . .
H28A H 0.3406(4) 0.8812(4) 0.0752(2) 0.051 Uiso 1 calc R .
H28B H 0.3142(4) 0.9397(4) 0.0552(2) 0.051 Uiso 1 calc R .
H28C H 0.3823(4) 0.9448(4) 0.0818(2) 0.051 Uiso 1 calc R .
C29 C 0.4323(4) 0.9591(3) 0.0300(2) 0.028(2) Uani 1 d . .
H29A H 0.4643(4) 0.9479(3) 0.0163(2) 0.042 Uiso 1 calc R .
H29B H 0.4581(4) 0.9858(3) 0.0456(2) 0.042 Uiso 1 calc R .
H29C H 0.3900(4) 0.9807(3) 0.0191(2) 0.042 Uiso 1 calc R .
C30 C 0.3625(4) 0.8595(4) 0.0192(2) 0.034(2) Uani 1 d . .
H30A H 0.3932(4) 0.8474(4) 0.0050(2) 0.051 Uiso 1 calc R .
H30B H 0.3211(4) 0.8828(4) 0.0088(2) 0.051 Uiso 1 calc R .
H30C H 0.3453(4) 0.8229(4) 0.0281(2) 0.051 Uiso 1 calc R .
C31 C 0.6513(4) 0.7958(3) 0.03729(15) 0.019(2) Uani 1 d . .
C32 C 0.7279(4) 0.8209(3) 0.0512(2) 0.023(2) Uani 1 d . .
H32A H 0.7257(4) 0.8654(3) 0.0530(2) 0.035 Uiso 1 calc R .
H32B H 0.7624(4) 0.8100(3) 0.0385(2) 0.035 Uiso 1 calc R .
H32C H 0.7435(4) 0.8030(3) 0.0710(2) 0.035 Uiso 1 calc R .
C33 C 0.6543(4) 0.7248(3) 0.0344(2) 0.023(2) Uani 1 d . .
H33A H 0.6063(4) 0.7093(3) 0.0257(2) 0.034 Uiso 1 calc R .
H33B H 0.6698(4) 0.7067(3) 0.0542(2) 0.034 Uiso 1 calc R .
H33C H 0.6887(4) 0.7137(3) 0.0216(2) 0.034 Uiso 1 calc R .
C34 C 0.6317(4) 0.8232(3) 0.0050(2) 0.026(2) Uani 1 d . .
H34A H 0.6295(4) 0.8678(3) 0.0062(2) 0.039 Uiso 1 calc R .
H34B H 0.5847(4) 0.8074(3) -0.0048(2) 0.039 Uiso 1 calc R .
H34C H 0.6686(4) 0.8114(3) -0.0065(2) 0.039 Uiso 1 calc R .
C35 C 0.7390(4) 0.6647(3) 0.2009(2) 0.021(2) Uani 1 d . .
C36 C 0.8228(4) 0.6703(4) 0.2032(2) 0.032(2) Uani 1 d . .
H36A H 0.8401(4) 0.6370(4) 0.1920(2) 0.048 Uiso 1 calc R .
H36B H 0.8463(4) 0.6677(4) 0.2242(2) 0.048 Uiso 1 calc R .
H36C H 0.8343(4) 0.7096(4) 0.1950(2) 0.048 Uiso 1 calc R .
C37 C 0.7233(4) 0.6039(3) 0.2169(2) 0.031(2) Uani 1 d . .
H37A H 0.7399(4) 0.5689(3) 0.2066(2) 0.046 Uiso 1 calc R .
H37B H 0.6713(4) 0.6002(3) 0.2165(2) 0.046 Uiso 1 calc R .
H37C H 0.7488(4) 0.6046(3) 0.2376(2) 0.046 Uiso 1 calc R .
C38 C 0.7108(4) 0.7178(3) 0.2187(2) 0.025(2) Uani 1 d . .
H38A H 0.6584(4) 0.7141(3) 0.2172(2) 0.037 Uiso 1 calc R .
H38B H 0.7221(4) 0.7572(3) 0.2105(2) 0.037 Uiso 1 calc R .
H38C H 0.7342(4) 0.7154(3) 0.2397(2) 0.037 Uiso 1 calc R .
C39 C 0.5760(5) 0.5590(3) 0.1099(2) 0.034(2) Uani 1 d . .
C40 C 0.5723(6) 0.5064(4) 0.1325(2) 0.055(3) Uani 1 d . .
H40A H 0.5500(6) 0.5215(4) 0.1488(2) 0.083 Uiso 1 calc R .
H40B H 0.6212(6) 0.4919(4) 0.1405(2) 0.083 Uiso 1 calc R .
H40C H 0.5435(6) 0.4727(4) 0.1224(2) 0.083 Uiso 1 calc R .
C41 C 0.4965(5) 0.5794(5) 0.0963(3) 0.070(3) Uani 1 d . .
H41A H 0.4730(5) 0.5951(5) 0.1122(3) 0.105 Uiso 1 calc R .
H41B H 0.4694(5) 0.5444(5) 0.0867(3) 0.105 Uiso 1 calc R .
H41C H 0.4979(5) 0.6116(5) 0.0815(3) 0.105 Uiso 1 calc R .
C42 C 0.6115(5) 0.5345(4) 0.0841(2) 0.050(3) Uani 1 d . .
H42A H 0.6140(5) 0.5674(4) 0.0698(2) 0.076 Uiso 1 calc R .
H42B H 0.5826(5) 0.5008(4) 0.0741(2) 0.076 Uiso 1 calc R .
H42C H 0.6603(5) 0.5199(4) 0.0922(2) 0.076 Uiso 1 calc R .
C51 C 0.9044(3) 0.7653(3) 0.11076(15) 0.0134(14) Uani 1 d . .
C52 C 0.9308(4) 0.7147(3) 0.0953(2) 0.019(2) Uani 1 d . .
C53 C 0.9908(4) 0.7249(3) 0.0813(2) 0.022(2) Uani 1 d . .
H53 H 1.0071(4) 0.6918(3) 0.0709(2) 0.026 Uiso 1 calc R .
C54 C 1.0285(4) 0.7818(3) 0.0818(2) 0.021(2) Uani 1 d . .
C55 C 1.0033(4) 0.8303(3) 0.09743(15) 0.018(2) Uani 1 d . .
H55 H 1.0273(4) 0.8686(3) 0.09886(15) 0.022 Uiso 1 calc R .
C56 C 0.9416(4) 0.8218(3) 0.11111(14) 0.0141(14) Uani 1 d . .
C57 C 0.8484(3) 0.9336(3) 0.09951(14) 0.0133(14) Uani 1 d . .
C58 C 0.8713(4) 0.9373(3) 0.07191(14) 0.018(2) Uani 1 d . .
H58 H 0.9148(4) 0.9179(3) 0.06940(14) 0.021 Uiso 1 calc R .
C59 C 0.8299(4) 0.9699(3) 0.04776(15) 0.0167(15) Uani 1 d . .
C60 C 0.7657(4) 0.9991(3) 0.05253(14) 0.0167(15) Uani 1 d . .
H60 H 0.7387(4) 1.0221(3) 0.03667(14) 0.020 Uiso 1 calc R .
C61 C 0.7393(4) 0.9958(3) 0.07997(14) 0.0163(15) Uani 1 d . .
C62 C 0.7832(3) 0.9636(3) 0.10361(13) 0.0109(14) Uiso 1 d . .
C63 C 0.8024(3) 0.9762(3) 0.15759(14) 0.0141(14) Uani 1 d . .
C64 C 0.8088(3) 0.9348(3) 0.18219(14) 0.0103(13) Uani 1 d . .
C65 C 0.8469(3) 0.9546(3) 0.21048(14) 0.0139(14) Uani 1 d . .
C66 C 0.8759(3) 1.0145(3) 0.21226(15) 0.0165(15) Uani 1 d . .
H66 H 0.9008(3) 1.0281(3) 0.23109(15) 0.020 Uiso 1 calc R .
C67 C 0.8705(3) 1.0554(3) 0.18819(14) 0.0135(14) Uani 1 d . .
C68 C 0.8330(3) 1.0347(3) 0.15968(14) 0.0131(14) Uani 1 d . .
H68 H 0.8290(3) 1.0601(3) 0.14263(14) 0.016 Uiso 1 calc R .
C69 C 0.8944(4) 0.6500(3) 0.0956(2) 0.019(2) Uani 1 d . .
C70 C 0.8128(4) 0.6529(3) 0.0805(2) 0.024(2) Uani 1 d . .
H70A H 0.8087(4) 0.6681(3) 0.0601(2) 0.036 Uiso 1 calc R .
H70B H 0.7871(4) 0.6804(3) 0.0918(2) 0.036 Uiso 1 calc R .
H70C H 0.7917(4) 0.6120(3) 0.0801(2) 0.036 Uiso 1 calc R .
C71 C 0.9022(4) 0.6260(3) 0.1279(2) 0.032(2) Uani 1 d . .
H71A H 0.9534(4) 0.6244(3) 0.1371(2) 0.048 Uiso 1 calc R .
H71B H 0.8814(4) 0.5850(3) 0.1277(2) 0.048 Uiso 1 calc R .
H71C H 0.8768(4) 0.6535(3) 0.1394(2) 0.048 Uiso 1 calc R .
C72 C 0.9303(4) 0.6013(3) 0.0773(2) 0.028(2) Uani 1 d . .
H72A H 0.9262(4) 0.6152(3) 0.0567(2) 0.042 Uiso 1 calc R .
H72B H 0.9055(4) 0.5620(3) 0.0777(2) 0.042 Uiso 1 calc R .
H72C H 0.9813(4) 0.5965(3) 0.0863(2) 0.042 Uiso 1 calc R .
C73 C 1.0953(4) 0.7886(3) 0.0656(2) 0.034(2) Uani 1 d . .
C74 C 1.1573(6) 0.7468(5) 0.0810(4) 0.113(6) Uani 1 d . .
H74A H 1.1402(6) 0.7044(5) 0.0806(4) 0.170 Uiso 1 calc R .
H74B H 1.1727(6) 0.7598(5) 0.1017(4) 0.170 Uiso 1 calc R .
H74C H 1.1980(6) 0.7496(5) 0.0705(4) 0.170 Uiso 1 calc R .
C75 C 1.0708(6) 0.7713(6) 0.0322(2) 0.095(5) Uani 1 d . .
H75A H 1.0527(6) 0.7293(6) 0.0308(2) 0.142 Uiso 1 calc R .
H75B H 1.1119(6) 0.7747(6) 0.0220(2) 0.142 Uiso 1 calc R .
H75C H 1.0324(6) 0.7991(6) 0.0230(2) 0.142 Uiso 1 calc R .
C76 C 1.1230(4) 0.8548(3) 0.0664(2) 0.035(2) Uani 1 d . .
H76A H 1.0843(4) 0.8817(3) 0.0567(2) 0.052 Uiso 1 calc R .
H76B H 1.1639(4) 0.8572(3) 0.0560(2) 0.052 Uiso 1 calc R .
H76C H 1.1386(4) 0.8675(3) 0.0872(2) 0.052 Uiso 1 calc R .
C77 C 0.8522(4) 0.9735(3) 0.01622(15) 0.021(2) Uani 1 d . .
C78 C 0.7908(4) 0.9467(4) -0.0076(2) 0.032(2) Uani 1 d . .
H78A H 0.7821(4) 0.9041(4) -0.0026(2) 0.048 Uiso 1 calc R .
H78B H 0.8050(4) 0.9484(4) -0.0272(2) 0.048 Uiso 1 calc R .
H78C H 0.7467(4) 0.9705(4) -0.0080(2) 0.048 Uiso 1 calc R .
C79 C 0.8669(5) 1.0417(3) 0.0086(2) 0.039(2) Uani 1 d . .
H79A H 0.9057(5) 1.0582(3) 0.0237(2) 0.058 Uiso 1 calc R .
H79B H 0.8229(5) 1.0658(3) 0.0082(2) 0.058 Uiso 1 calc R .
H79C H 0.8812(5) 1.0436(3) -0.0110(2) 0.058 Uiso 1 calc R .
C80 C 0.9228(4) 0.9362(4) 0.0149(2) 0.032(2) Uani 1 d . .
H80A H 0.9626(4) 0.9522(4) 0.0297(2) 0.049 Uiso 1 calc R .
H80B H 0.9348(4) 0.9401(4) -0.0050(2) 0.049 Uiso 1 calc R .
H80C H 0.9149(4) 0.8931(4) 0.0191(2) 0.049 Uiso 1 calc R .
C81 C 0.6663(4) 1.0262(3) 0.08365(14) 0.0156(15) Uani 1 d . .
C82 C 0.6138(4) 0.9773(3) 0.0932(2) 0.022(2) Uani 1 d . .
H82A H 0.6057(4) 0.9445(3) 0.0784(2) 0.032 Uiso 1 calc R .
H82B H 0.5676(4) 0.9967(3) 0.0945(2) 0.032 Uiso 1 calc R .
H82C H 0.6353(4) 0.9604(3) 0.1127(2) 0.032 Uiso 1 calc R .
C83 C 0.6787(4) 1.0783(3) 0.1074(2) 0.021(2) Uani 1 d . .
H83A H 0.6322(4) 1.0965(3) 0.1092(2) 0.032 Uiso 1 calc R .
H83B H 0.7099(4) 1.1097(3) 0.1012(2) 0.032 Uiso 1 calc R .
H83C H 0.7018(4) 1.0614(3) 0.1267(2) 0.032 Uiso 1 calc R .
C84 C 0.6271(4) 1.0550(4) 0.0535(2) 0.030(2) Uani 1 d . .
H84A H 0.6185(4) 1.0233(4) 0.0382(2) 0.045 Uiso 1 calc R .
H84B H 0.6574(4) 1.0872(4) 0.0474(2) 0.045 Uiso 1 calc R .
H84C H 0.5808(4) 1.0724(4) 0.0562(2) 0.045 Uiso 1 calc R .
C85 C 0.8578(4) 0.9102(3) 0.23823(14) 0.0156(15) Uani 1 d . .
C86 C 0.9011(4) 0.8520(3) 0.23172(15) 0.019(2) Uani 1 d . .
H86A H 0.8753(4) 0.8315(3) 0.21385(15) 0.029 Uiso 1 calc R .
H86B H 0.9059(4) 0.8240(3) 0.24870(15) 0.029 Uiso 1 calc R .
H86C H 0.9491(4) 0.8642(3) 0.22855(15) 0.029 Uiso 1 calc R .
C87 C 0.7826(4) 0.8906(3) 0.2451(2) 0.025(2) Uani 1 d . .
H87A H 0.7543(4) 0.8708(3) 0.2275(2) 0.038 Uiso 1 calc R .
H87B H 0.7568(4) 0.9268(3) 0.2502(2) 0.038 Uiso 1 calc R .
H87C H 0.7896(4) 0.8620(3) 0.2618(2) 0.038 Uiso 1 calc R .
C88 C 0.9009(4) 0.9415(3) 0.26688(15) 0.022(2) Uani 1 d . .
H88A H 0.9484(4) 0.9543(3) 0.26326(15) 0.032 Uiso 1 calc R .
H88B H 0.9071(4) 0.9125(3) 0.28348(15) 0.032 Uiso 1 calc R .
H88C H 0.8742(4) 0.9773(3) 0.27184(15) 0.032 Uiso 1 calc R .
C89 C 0.9041(4) 1.1214(3) 0.1923(2) 0.021(2) Uani 1 d . .
C90 C 0.8859(5) 1.1609(3) 0.1633(2) 0.046(2) Uani 1 d . .
H90A H 0.9059(5) 1.1413(3) 0.1474(2) 0.069 Uiso 1 calc R .
H90B H 0.9069(5) 1.2017(3) 0.1672(2) 0.069 Uiso 1 calc R .
H90C H 0.8334(5) 1.1644(3) 0.1574(2) 0.069 Uiso 1 calc R .
C91 C 0.8711(5) 1.1547(3) 0.2169(2) 0.037(2) Uani 1 d . .
H91A H 0.8186(5) 1.1577(3) 0.2106(2) 0.056 Uiso 1 calc R .
H91B H 0.8917(5) 1.1958(3) 0.2200(2) 0.056 Uiso 1 calc R .
H91C H 0.8822(5) 1.1315(3) 0.2355(2) 0.056 Uiso 1 calc R .
C92 C 0.9880(4) 1.1164(4) 0.2021(2) 0.043(2) Uani 1 d . .
H92A H 1.0082(4) 1.0955(4) 0.1866(2) 0.065 Uiso 1 calc R .
H92B H 0.9993(4) 1.0931(4) 0.2207(2) 0.065 Uiso 1 calc R .
H92C H 1.0088(4) 1.1574(4) 0.2052(2) 0.065 Uiso 1 calc R .
C97 C 0.5000 0.8591(5) 0.2500 0.040(3) Uani 1 d S .
H97A H 0.5198 0.8857(5) 0.2671 0.048 Uiso 0.50 calc PR .
H97B H 0.4802 0.8857(5) 0.2329 0.048 Uiso 0.50 calc PR .
Cl1 Cl 0.5714(2) 0.81325(12) 0.24049(6) 0.0805(10) Uani 1 d . .
C98 C 0.5668(4) 1.2318(4) 0.1661(2) 0.039(2) Uani 1 d . 1
H98A H 0.5566(4) 1.1876(4) 0.1638(2) 0.047 Uiso 1 calc R 1
H98B H 0.5586(4) 1.2504(4) 0.1460(2) 0.047 Uiso 1 calc R 1
Cl2 Cl 0.5054(2) 1.2666(2) 0.18837(6) 0.0432(7) Uani 0.80 d P 1
Cl3 Cl 0.6581(2) 1.2429(2) 0.18358(12) 0.0872(13) Uani 0.80 d P 1
C99 C 0.3263(7) 0.6532(6) 0.0720(2) 0.047(3) Uiso 0.67 d PD 1
H99A H 0.2888(7) 0.6488(6) 0.0844(2) 0.056 Uiso 0.67 calc PR 1
H99B H 0.3515(7) 0.6140(6) 0.0706(2) 0.056 Uiso 0.67 calc PR 1
Cl4 Cl 0.2898(4) 0.6918(3) 0.0325(2) 0.133(2) Uiso 0.67 d PD 1
Cl5 Cl 0.3920(6) 0.7223(5) 0.0838(3) 0.220(5) Uiso 0.67 d PD 1
C99X C 0.3490(15) 0.6829(17) 0.0598(7) 0.090(12) Uiso 0.33 d PD 2
H99C H 0.3481(15) 0.6394(17) 0.0656(7) 0.108 Uiso 0.33 calc PR 2
H99D H 0.3060(15) 0.6906(17) 0.0442(7) 0.108 Uiso 0.33 calc PR 2
Cl5X Cl 0.4371(8) 0.6984(7) 0.0430(3) 0.142(5) Uiso 0.33 d PD 2
Cl4X Cl 0.3433(14) 0.7347(10) 0.0950(5) 0.219(9) Uiso 0.33 d PD 2
Cl2X Cl 0.5372(13) 1.2829(11) 0.1847(6) 0.111(9) Uiso 0.20 d P 2
Cl3X Cl 0.6666(12) 1.2292(10) 0.1665(5) 0.104(7) Uiso 0.20 d P 2

loop_
_atom_type_symbol
_atom_type_description
_atom_type_scat_dispersion_real
_atom_type_scat_dispersion_imag
_atom_type_scat_source
C C 0.0033 0.0016 'International Tables Vol C Tables 4.2.6.8 and 6.1.1.4'
H H 0.0000 0.0000 'International Tables Vol C Tables 4.2.6.8 and 6.1.1.4'
O O 0.0106 0.0060 'International Tables Vol C Tables 4.2.6.8 and 6.1.1.4'
Cu Cu 0.3201 1.2651 'International Tables Vol C Tables 4.2.6.8 and 6.1.1.4'
Se Se -0.0929 2.2259 'International Tables Vol C Tables 4.2.6.8 and 6.1.1.4'
Cl Cl 0.1484 0.1585 'International Tables Vol C Tables 4.2.6.8 and 6.1.1.4'

loop_
_geom_angle_atom_site_label_1
_geom_angle_atom_site_label_2
_geom_angle_atom_site_label_3
_geom_angle
_geom_angle_site_symmetry_1
C6 Se1 C7 99.4(3) .
C6 Se1 Cu1 89.5(2) .
C7 Se1 Cu1 100.2(2) .
C56 Se2 C57 99.4(3) .
C56 Se2 Cu2 89.8(2) .
C57 Se2 Cu2 101.2(2) .
O1 Cu1 O3 173.5(2) .
O1 Cu1 O6 99.3(2) .
O3 Cu1 O6 76.7(2) .
O1 Cu1 Se1 89.27(13) .
O3 Cu1 Se1 95.14(13) .
O6 Cu1 Se1 170.08(12) .
O1 Cu1 Cu2 135.71(13) .
O3 Cu1 Cu2 43.25(12) .
O6 Cu1 Cu2 42.45(12) .
Se1 Cu1 Cu2 127.64(4) .
O4 Cu2 O6 172.0(2) .
O4 Cu2 O3 96.4(2) .
O6 Cu2 O3 76.7(2) .
O4 Cu2 Se2 88.52(13) .
O6 Cu2 Se2 98.62(12) .
O3 Cu2 Se2 174.11(12) .
O4 Cu2 Cu1 132.59(13) .
O6 Cu2 Cu1 43.17(12) .
O3 Cu2 Cu1 42.50(12) .
Se2 Cu2 Cu1 131.64(4) .
C1 O1 Cu1 121.7(4) .
C12 O2 C13 117.2(5) .
C14 O3 Cu1 120.7(4) .
C14 O3 Cu2 130.5(4) .
Cu1 O3 Cu2 94.3(2) .
C51 O4 Cu2 122.4(4) .
C62 O5 C63 118.1(5) .
C64 O6 Cu2 121.4(3) .
C64 O6 Cu1 130.8(4) .
Cu2 O6 Cu1 94.4(2) .
O1 C1 C6 122.1(6) .
O1 C1 C2 122.0(6) .
C6 C1 C2 115.9(6) .
C3 C2 C1 118.0(6) .
C3 C2 C19 121.9(6) .
C1 C2 C19 120.1(6) .
C2 C3 C4 125.1(6) .
C5 C4 C3 116.6(6) .
C5 C4 C23 120.8(6) .
C3 C4 C23 122.6(6) .
C4 C5 C6 119.9(6) .
C5 C6 C1 124.4(6) .
C5 C6 Se1 118.5(5) .
C1 C6 Se1 117.1(5) .
C8 C7 C12 120.5(6) .
C8 C7 Se1 118.5(5) .
C12 C7 Se1 121.0(5) .
C7 C8 C9 120.8(6) .
C8 C9 C10 117.2(6) .
C8 C9 C27 122.1(6) .
C10 C9 C27 120.6(6) .
C11 C10 C9 125.0(6) .
C10 C11 C12 115.9(6) .
C10 C11 C31 122.2(6) .
C12 C11 C31 121.9(6) .
O2 C12 C7 119.9(6) .
O2 C12 C11 119.2(5) .
C7 C12 C11 120.6(6) .
C18 C13 O2 122.4(6) .
C18 C13 C14 121.7(6) .
O2 C13 C14 116.0(5) .
O3 C14 C15 121.9(6) .
O3 C14 C13 118.7(5) .
C15 C14 C13 119.1(6) .
C14 C15 C16 117.2(6) .
C14 C15 C35 121.3(6) .
C16 C15 C35 121.5(6) .
C17 C16 C15 124.1(6) .
C16 C17 C18 117.2(6) .
C16 C17 C39 123.3(6) .
C18 C17 C39 119.5(7) .
C13 C18 C17 120.8(6) .
C21 C19 C22 108.1(5) .
C21 C19 C20 109.7(6) .
C22 C19 C20 107.5(5) .
C21 C19 C2 110.7(5) .
C22 C19 C2 112.2(5) .
C20 C19 C2 108.5(5) .
C25X C23 C26X 118.8(10) .
C25 C23 C26 117.9(10) .
C25X C23 C4 114.1(8) .
C25 C23 C4 112.7(9) .
C26X C23 C4 114.8(8) .
C26 C23 C4 112.9(7) .
C25 C23 C24 107.5(10) .
C26 C23 C24 99.1(9) .
C4 C23 C24 104.7(8) .
C25X C23 C24X 104.2(9) .
C26X C23 C24X 97.0(9) .
C4 C23 C24X 104.3(8) .
C28 C27 C29 109.4(6) .
C28 C27 C30 107.5(6) .
C29 C27 C30 108.8(6) .
C28 C27 C9 112.4(5) .
C29 C27 C9 109.7(6) .
C30 C27 C9 108.9(6) .
C33 C31 C32 109.8(6) .
C33 C31 C34 107.9(5) .
C32 C31 C34 106.8(6) .
C33 C31 C11 110.0(5) .
C32 C31 C11 111.5(5) .
C34 C31 C11 110.8(5) .
C38 C35 C36 109.8(6) .
C38 C35 C15 110.6(5) .
C36 C35 C15 110.3(5) .
C38 C35 C37 106.0(5) .
C36 C35 C37 107.8(5) .
C15 C35 C37 112.1(6) .
C42 C39 C40 109.0(7) .
C42 C39 C17 109.0(6) .
C40 C39 C17 112.9(7) .
C42 C39 C41 108.0(8) .
C40 C39 C41 108.5(7) .
C17 C39 C41 109.4(6) .
O4 C51 C56 121.8(5) .
O4 C51 C52 120.9(5) .
C56 C51 C52 117.3(6) .
C53 C52 C51 118.3(6) .
C53 C52 C69 122.0(6) .
C51 C52 C69 119.7(5) .
C52 C53 C54 124.4(6) .
C55 C54 C53 116.9(6) .
C55 C54 C73 122.5(6) .
C53 C54 C73 120.6(6) .
C54 C55 C56 120.0(6) .
C51 C56 C55 123.2(6) .
C51 C56 Se2 117.0(5) .
C55 C56 Se2 119.7(5) .
C58 C57 C62 120.1(6) .
C58 C57 Se2 120.0(5) .
C62 C57 Se2 119.9(5) .
C57 C58 C59 120.6(6) .
C60 C59 C58 118.0(6) .
C60 C59 C77 119.7(6) .
C58 C59 C77 122.3(6) .
C59 C60 C61 123.6(6) .
C62 C61 C60 116.4(6) .
C62 C61 C81 122.0(5) .
C60 C61 C81 121.6(6) .
O5 C62 C61 119.7(5) .
O5 C62 C57 118.6(5) .
C61 C62 C57 121.3(6) .
C68 C63 C64 123.4(6) .
C68 C63 O5 121.8(6) .
C64 C63 O5 114.6(5) .
O6 C64 C65 123.5(5) .
O6 C64 C63 118.1(5) .
C65 C64 C63 118.4(5) .
C66 C65 C64 117.3(6) .
C66 C65 C85 122.1(6) .
C64 C65 C85 120.7(5) .
C67 C66 C65 124.9(6) .
C66 C67 C68 117.4(6) .
C66 C67 C89 121.4(6) .
C68 C67 C89 121.2(6) .
C63 C68 C67 118.6(6) .
C71 C69 C70 110.4(6) .
C71 C69 C52 110.3(6) .
C70 C69 C52 110.6(5) .
C71 C69 C72 107.5(5) .
C70 C69 C72 105.9(5) .
C52 C69 C72 112.0(5) .
C76 C73 C74 108.7(8) .
C76 C73 C75 107.0(7) .
C74 C73 C75 111.5(9) .
C76 C73 C54 111.9(6) .
C74 C73 C54 109.2(7) .
C75 C73 C54 108.5(7) .
C78 C77 C79 110.1(6) .
C78 C77 C80 107.6(6) .
C79 C77 C80 107.5(6) .
C78 C77 C59 109.4(5) .
C79 C77 C59 109.9(5) .
C80 C77 C59 112.3(6) .
C83 C81 C61 111.2(5) .
C83 C81 C84 107.6(5) .
C61 C81 C84 111.0(5) .
C83 C81 C82 109.0(5) .
C61 C81 C82 110.5(5) .
C84 C81 C82 107.3(6) .
C88 C85 C87 107.6(5) .
C88 C85 C86 107.8(5) .
C87 C85 C86 109.7(5) .
C88 C85 C65 111.9(5) .
C87 C85 C65 109.8(5) .
C86 C85 C65 110.0(5) .
C91 C89 C92 110.0(6) .
C91 C89 C90 107.2(6) .
C92 C89 C90 109.6(6) .
C91 C89 C67 108.0(5) .
C92 C89 C67 109.4(6) .
C90 C89 C67 112.6(6) .
Cl1 C97 Cl1 112.0(6) 2_655
Cl3 C98 Cl2 110.5(5) .
Cl5 C99 Cl4 91.0(7) .
Cl5X C99X Cl4X 112.9(16) .

loop_
_geom_bond_atom_site_label_1
_geom_bond_atom_site_label_2
_geom_bond_distance
_geom_bond_site_symmetry_2
Se1 C6 1.916(6) .
Se1 C7 1.950(6) .
Se1 Cu1 2.4192(10) .
Se2 C56 1.917(6) .
Se2 C57 1.943(6) .
Se2 Cu2 2.4265(10) .
Cu1 O1 1.860(4) .
Cu1 O3 1.937(4) .
Cu1 O6 1.962(4) .
Cu1 Cu2 2.8593(11) .
Cu2 O4 1.861(4) .
Cu2 O6 1.936(4) .
Cu2 O3 1.964(4) .
O1 C1 1.320(7) .
O2 C12 1.385(7) .
O2 C13 1.396(7) .
O3 C14 1.362(7) .
O4 C51 1.328(7) .
O5 C62 1.385(7) .
O5 C63 1.405(7) .
O6 C64 1.372(7) .
C1 C6 1.402(9) .
C1 C2 1.433(9) .
C2 C3 1.392(9) .
C2 C19 1.541(9) .
C3 C4 1.397(9) .
C4 C5 1.379(9) .
C4 C23 1.534(9) .
C5 C6 1.390(9) .
C7 C8 1.382(9) .
C7 C12 1.386(9) .
C8 C9 1.388(9) .
C9 C10 1.388(9) .
C9 C27 1.543(9) .
C10 C11 1.375(9) .
C11 C12 1.424(9) .
C11 C31 1.546(9) .
C13 C18 1.366(9) .
C13 C14 1.415(9) .
C14 C15 1.399(8) .
C15 C16 1.403(9) .
C15 C35 1.540(9) .
C16 C17 1.387(10) .
C17 C18 1.393(9) .
C17 C39 1.525(10) .
C19 C21 1.526(9) .
C19 C22 1.533(9) .
C19 C20 1.535(9) .
C23 C25X 1.38(2) .
C23 C25 1.40(2) .
C23 C26X 1.48(2) .
C23 C26 1.511(15) .
C23 C24 1.69(2) .
C23 C24X 1.75(2) .
C27 C28 1.521(9) .
C27 C29 1.528(10) .
C27 C30 1.542(10) .
C31 C33 1.530(9) .
C31 C32 1.535(9) .
C31 C34 1.541(9) .
C35 C38 1.536(9) .
C35 C36 1.537(9) .
C35 C37 1.543(9) .
C39 C42 1.521(10) .
C39 C40 1.525(11) .
C39 C41 1.545(13) .
C51 C56 1.393(8) .
C51 C52 1.421(9) .
C52 C53 1.387(9) .
C52 C69 1.543(9) .
C53 C54 1.404(9) .
C54 C55 1.382(9) .
C54 C73 1.549(9) .
C55 C56 1.400(9) .
C57 C58 1.380(9) .
C57 C62 1.407(9) .
C58 C59 1.393(9) .
C59 C60 1.392(9) .
C59 C77 1.544(9) .
C60 C61 1.404(9) .
C61 C62 1.392(9) .
C61 C81 1.534(9) .
C63 C68 1.372(9) .
C63 C64 1.403(8) .
C64 C65 1.397(9) .
C65 C66 1.390(9) .
C65 C85 1.549(9) .
C66 C67 1.379(9) .
C67 C68 1.408(9) .
C67 C89 1.544(9) .
C69 C71 1.518(9) .
C69 C70 1.536(9) .
C69 C72 1.548(9) .
C73 C76 1.508(10) .
C73 C74 1.518(13) .
C73 C75 1.523(13) .
C77 C78 1.521(10) .
C77 C79 1.537(9) .
C77 C80 1.540(10) .
C81 C83 1.531(9) .
C81 C84 1.538(9) .
C81 C82 1.541(9) .
C85 C88 1.535(9) .
C85 C87 1.535(9) .
C85 C86 1.539(9) .
C89 C91 1.530(10) .
C89 C92 1.533(11) .
C89 C90 1.534(10) .
C97 Cl1 1.758(6) 2_655
C97 Cl1 1.758(6) .
C98 Cl3 1.740(9) .
C98 Cl2 1.803(8) .
C99 Cl5 1.927(11) .
C99 Cl4 1.957(11) .
C99X Cl5X 1.942(13) .
C99X Cl4X 1.949(13) .
